data_1529424
loop_
_publ_author_name
'Zhou, Tao'
'Li, Liubo'
'Li, Bin'
'Song, Haibin'
'Wang, Baiquan'

_publ_section_title
;
 Ir(III)-Catalyzed Oxidative Coupling of NH Isoquinolones with
 Benzoquinone.
;
_journal_issue 17
_journal_name_full 'Organic letters'
_journal_page_first 4204
_journal_page_last 4207
_journal_paper_doi 10.1021/acs.orglett.5b01974
_journal_volume 17
_journal_year 2015
_chemical_formula_sum 'C28 H18 Cl2 N2 O5'
_chemical_formula_weight 533.34
_chemical_name_systematic
; 
 ? 
;
_space_group_crystal_system triclinic
_space_group_IT_number 2
_space_group_name_Hall '-P 1'
_space_group_name_H-M_alt 'P -1'
_symmetry_space_group_name_Hall '-P 1'
_symmetry_space_group_name_H-M 'P -1'
_atom_sites_solution_hydrogens geom
_atom_sites_solution_primary direct
_atom_sites_solution_secondary difmap
_audit_creation_method SHELXL-2014/7
_cell_angle_alpha 71.67(3)
_cell_angle_beta 82.11(3)
_cell_angle_gamma 82.87(3)
_cell_formula_units_Z 2
_cell_length_a 10.069(2)
_cell_length_b 10.870(2)
_cell_length_c 12.021(2)
_cell_measurement_reflns_used 3818
_cell_measurement_temperature 113(2)
_cell_measurement_theta_max 34.8566
_cell_measurement_theta_min 1.9810
_cell_volume 1232.5(5)
_computing_cell_refinement crystalclear
_computing_data_collection crystalclear
_computing_data_reduction crystalclear
_computing_molecular_graphics 'Bruker SHELXTL'
_computing_publication_material 'Bruker SHELXTL'
_computing_structure_refinement 'SHELXL-2014/7 (Sheldrick, 2014)'
_computing_structure_solution 'SHELXS-97 (Sheldrick, 1990)'
_diffrn_ambient_temperature 113(2)
_diffrn_measured_fraction_theta_full 0.994
_diffrn_measured_fraction_theta_max 0.892
_diffrn_measurement_device_type 'rigaku saturn'
_diffrn_measurement_method '\w scans'
_diffrn_radiation_type MoK\a
_diffrn_radiation_wavelength 0.71073
_diffrn_reflns_av_R_equivalents 0.0379
_diffrn_reflns_av_unetI/netI 0.0578
_diffrn_reflns_laue_measured_fraction_full 0.994
_diffrn_reflns_laue_measured_fraction_max 0.892
_diffrn_reflns_limit_h_max 16
_diffrn_reflns_limit_h_min -15
_diffrn_reflns_limit_k_max 17
_diffrn_reflns_limit_k_min -17
_diffrn_reflns_limit_l_max 19
_diffrn_reflns_limit_l_min -19
_diffrn_reflns_number 20804
_diffrn_reflns_point_group_measured_fraction_full 0.994
_diffrn_reflns_point_group_measured_fraction_max 0.892
_diffrn_reflns_theta_full 25.242
_diffrn_reflns_theta_max 35.071
_diffrn_reflns_theta_min 1.981
_diffrn_standards_decay_% 0
_diffrn_standards_interval_count 0
_diffrn_standards_number 0
_exptl_absorpt_coefficient_mu 0.307
_exptl_absorpt_correction_T_max 0.9641
_exptl_absorpt_correction_T_min 0.9412
_exptl_absorpt_correction_type multi-scan
_exptl_absorpt_process_details crystalclear
_exptl_crystal_colour yellow
_exptl_crystal_density_diffrn 1.437
_exptl_crystal_density_method 'not measured'
_exptl_crystal_description prism
_exptl_crystal_F_000 548
_exptl_crystal_size_max 0.200
_exptl_crystal_size_mid 0.180
_exptl_crystal_size_min 0.120
_refine_diff_density_max 0.718
_refine_diff_density_min -0.762
_refine_diff_density_rms 0.051
_refine_ls_extinction_coef 0.066(9)
_refine_ls_extinction_expression Fc^*^=kFc[1+0.001xFc^2^\l^3^/sin(2\q)]^-1/4^
_refine_ls_extinction_method 'SHELXL-2014/7 (Sheldrick 2014'
_refine_ls_goodness_of_fit_ref 1.060
_refine_ls_hydrogen_treatment constr
_refine_ls_matrix_type full
_refine_ls_number_parameters 335
_refine_ls_number_reflns 9740
_refine_ls_number_restraints 0
_refine_ls_restrained_S_all 1.060
_refine_ls_R_factor_all 0.1183
_refine_ls_R_factor_gt 0.0617
_refine_ls_shift/su_max 0.001
_refine_ls_shift/su_mean 0.000
_refine_ls_structure_factor_coef Fsqd
_refine_ls_weighting_details 'w=1/[\s^2^(Fo^2^)+(0.1003P)^2^] where P=(Fo^2^+2Fc^2^)/3'
_refine_ls_weighting_scheme calc
_refine_ls_wR_factor_gt 0.1778
_refine_ls_wR_factor_ref 0.2113
_reflns_Friedel_coverage 0.000
_reflns_number_gt 4978
_reflns_number_total 9740
_reflns_threshold_expression 'I > 2\s(I)'
_cod_data_source_file ol5b01974_si_002.cif
_cod_data_source_block R131211B
_cod_depositor_comments
;
The following automatic conversions were performed:

'_exptl_absorpt_correction_type' value 'MULTI-SCAN' changed to
'multi-scan' according to
/usr/data/users/saulius/crontab/automatic-downloads/rss-feeds/ACS/lib/dictionaries/cif_core.dic
dictionary named 'cif_core.dic' version 2.4.2 from 2011-04-26.

Automatic conversion script
Id: cif_fix_values 3271 2015-04-21 07:52:19Z andrius 

 Adding full bibliography for 1529423--1529424.cif.
;
_cod_original_cell_volume 1232.6(5)
_cod_database_code 1529424
_shelx_shelxl_version_number 2014/7
_shelx_space_group_comment
; 
The symmetry employed for this shelxl refinement is uniquely defined 
by the following loop, which should always be used as a source of 
symmetry information in preference to the above space-group names. 
They are only intended as comments. 
;
_shelx_estimated_absorpt_t_min 0.941
_shelx_estimated_absorpt_t_max 0.964

loop_
_space_group_symop_operation_xyz
'x, y, z'
'-x, -y, -z'

loop_
_atom_site_label
_atom_site_type_symbol
_atom_site_fract_x
_atom_site_fract_y
_atom_site_fract_z
_atom_site_U_iso_or_equiv
_atom_site_adp_type
_atom_site_occupancy
_atom_site_site_symmetry_order
_atom_site_calc_flag
_atom_site_refinement_flags_posn
_atom_site_refinement_flags_adp
Cl1 Cl 0.54694(6) 0.71078(6) 0.19242(6) 0.0737(2) Uani 1 1 d . .
Cl2 Cl 0.48900(7) 0.44720(7) 0.32891(8) 0.0903(3) Uani 1 1 d . .
O1 O 0.74110(13) 0.72426(12) 0.43884(12) 0.0490(3) Uani 1 1 d . .
O2 O 0.89661(16) 0.68990(14) 0.20563(14) 0.0591(4) Uani 1 1 d . .
O3 O 1.22858(19) 0.67105(19) 0.52283(18) 0.0850(6) Uani 1 1 d . .
O4 O 0.14683(14) 1.12121(17) 0.36284(16) 0.0696(5) Uani 1 1 d . .
O5 O 0.25676(16) 1.28685(16) 0.26436(18) 0.0762(5) Uani 1 1 d . .
N1 N 0.85065(13) 0.88889(12) 0.30655(12) 0.0340(3) Uani 1 1 d . .
N2 N 0.25165(16) 1.17127(17) 0.31839(15) 0.0496(4) Uani 1 1 d . .
C1 C 0.73692(16) 0.83685(15) 0.37171(14) 0.0352(3) Uani 1 1 d . .
C2 C 0.61303(16) 0.92601(15) 0.35544(14) 0.0337(3) Uani 1 1 d . .
C3 C 0.49292(17) 0.87984(17) 0.41849(16) 0.0389(4) Uani 1 1 d . .
H3 H 0.4929 0.7931 0.4696 0.047 Uiso 1 1 calc R U
C4 C 0.37398(18) 0.95925(18) 0.40727(16) 0.0422(4) Uani 1 1 d . .
H4 H 0.2916 0.9284 0.4493 0.051 Uiso 1 1 calc R U
C5 C 0.37922(17) 1.08624(17) 0.33197(16) 0.0392(4) Uani 1 1 d . .
C6 C 0.49496(17) 1.13651(16) 0.26953(15) 0.0373(3) Uani 1 1 d . .
H6 H 0.4932 1.2244 0.2207 0.045 Uiso 1 1 calc R U
C7 C 0.61765(16) 1.05543(15) 0.27880(14) 0.0331(3) Uani 1 1 d . .
C8 C 0.74372(16) 1.10084(15) 0.21355(14) 0.0326(3) Uani 1 1 d . .
C9 C 0.85502(16) 1.01442(14) 0.22655(13) 0.0314(3) Uani 1 1 d . .
C10 C 0.99390(16) 1.02199(16) 0.16909(14) 0.0343(3) Uani 1 1 d . .
C11 C 1.05434(19) 1.12002(18) 0.07772(16) 0.0437(4) Uani 1 1 d . .
H11 H 1.0035 1.1986 0.0410 0.052 Uiso 1 1 calc R U
C12 C 1.1904(2) 1.1001(2) 0.04166(18) 0.0536(5) Uani 1 1 d . .
H12 H 1.2326 1.1659 -0.0206 0.064 Uiso 1 1 calc R U
C13 C 1.2655(2) 0.9861(2) 0.09497(19) 0.0535(5) Uani 1 1 d . .
H13 H 1.3591 0.9765 0.0708 0.064 Uiso 1 1 calc R U
C14 C 1.20590(18) 0.88454(19) 0.18395(18) 0.0458(4) Uani 1 1 d . .
H14 H 1.2565 0.8051 0.2187 0.055 Uiso 1 1 calc R U
C15 C 1.06933(16) 0.90495(15) 0.21937(14) 0.0342(3) Uani 1 1 d . .
C16 C 0.98233(15) 0.81176(14) 0.31267(14) 0.0335(3) Uani 1 1 d . .
C17 C 0.97418(17) 0.68922(16) 0.27415(16) 0.0398(4) Uani 1 1 d . .
C18 C 1.0706(2) 0.57653(18) 0.3193(2) 0.0522(5) Uani 1 1 d . .
H18 H 1.0774 0.5064 0.2871 0.063 Uiso 1 1 calc R U
C19 C 1.1486(2) 0.5676(2) 0.4028(2) 0.0571(5) Uani 1 1 d . .
H19 H 1.2091 0.4922 0.4272 0.069 Uiso 1 1 calc R U
C20 C 1.14397(19) 0.6720(2) 0.45895(17) 0.0509(5) Uani 1 1 d . .
C21 C 1.02907(18) 0.77625(18) 0.43643(16) 0.0427(4) Uani 1 1 d . .
H21A H 1.0566 0.8555 0.4477 0.051 Uiso 1 1 calc R U
H21B H 0.9519 0.7468 0.4957 0.051 Uiso 1 1 calc R U
C22 C 0.75248(17) 1.23856(14) 0.13844(14) 0.0346(3) Uani 1 1 d . .
C23 C 0.8290(2) 1.31837(18) 0.17062(17) 0.0478(4) Uani 1 1 d . .
H23 H 0.8727 1.2853 0.2406 0.057 Uiso 1 1 calc R U
C24 C 0.8412(3) 1.4462(2) 0.1003(2) 0.0632(6) Uani 1 1 d . .
H24 H 0.8932 1.5001 0.1226 0.076 Uiso 1 1 calc R U
C25 C 0.7785(3) 1.4950(2) -0.0012(2) 0.0679(7) Uani 1 1 d . .
H25 H 0.7893 1.5817 -0.0498 0.082 Uiso 1 1 calc R U
C26 C 0.7007(3) 1.4189(2) -0.03233(19) 0.0645(6) Uani 1 1 d . .
H26 H 0.6552 1.4539 -0.1012 0.077 Uiso 1 1 calc R U
C27 C 0.6878(2) 1.29059(18) 0.03644(16) 0.0465(4) Uani 1 1 d . .
H27 H 0.6346 1.2381 0.0136 0.056 Uiso 1 1 calc R U
C28 C 0.5971(2) 0.5678(2) 0.3020(2) 0.0674(6) Uani 1 1 d . .
H28A H 0.6888 0.5349 0.2770 0.081 Uiso 1 1 calc R U
H28B H 0.6008 0.5887 0.3759 0.081 Uiso 1 1 calc R U

loop_
_atom_site_aniso_label
_atom_site_aniso_U_11
_atom_site_aniso_U_22
_atom_site_aniso_U_33
_atom_site_aniso_U_23
_atom_site_aniso_U_13
_atom_site_aniso_U_12
Cl1 0.0628(4) 0.0616(4) 0.0857(4) -0.0019(3) -0.0175(3) -0.0069(3)
Cl2 0.0722(4) 0.0678(4) 0.1173(6) 0.0053(4) -0.0267(4) -0.0253(3)
O1 0.0422(7) 0.0330(6) 0.0565(8) 0.0088(5) -0.0060(6) -0.0047(5)
O2 0.0627(9) 0.0524(9) 0.0703(10) -0.0239(7) -0.0257(8) -0.0009(7)
O3 0.0748(12) 0.0883(13) 0.0898(13) -0.0126(10) -0.0511(10) 0.0100(10)
O4 0.0353(7) 0.0754(11) 0.0943(13) -0.0283(10) 0.0052(8) 0.0028(7)
O5 0.0572(10) 0.0553(10) 0.0966(13) -0.0023(9) -0.0116(9) 0.0171(7)
N1 0.0303(6) 0.0281(6) 0.0379(7) -0.0020(5) -0.0046(5) -0.0005(5)
N2 0.0392(8) 0.0556(10) 0.0533(9) -0.0197(8) -0.0057(7) 0.0082(7)
C1 0.0346(8) 0.0282(7) 0.0380(8) -0.0029(6) -0.0037(6) -0.0038(6)
C2 0.0330(7) 0.0309(7) 0.0350(8) -0.0068(6) -0.0037(6) -0.0025(6)
C3 0.0361(8) 0.0347(8) 0.0428(9) -0.0063(7) -0.0021(7) -0.0073(6)
C4 0.0336(8) 0.0453(10) 0.0472(9) -0.0135(8) -0.0001(7) -0.0076(7)
C5 0.0329(8) 0.0443(9) 0.0424(9) -0.0174(7) -0.0066(7) 0.0031(7)
C6 0.0385(8) 0.0330(8) 0.0394(8) -0.0110(6) -0.0053(7) 0.0025(6)
C7 0.0337(7) 0.0294(7) 0.0343(7) -0.0067(6) -0.0050(6) -0.0013(6)
C8 0.0348(7) 0.0275(7) 0.0326(7) -0.0052(6) -0.0036(6) -0.0019(6)
C9 0.0338(7) 0.0259(7) 0.0324(7) -0.0050(5) -0.0046(6) -0.0033(5)
C10 0.0338(8) 0.0328(8) 0.0349(7) -0.0085(6) -0.0025(6) -0.0039(6)
C11 0.0441(9) 0.0376(9) 0.0418(9) -0.0044(7) 0.0035(7) -0.0042(7)
C12 0.0458(10) 0.0511(11) 0.0519(11) -0.0030(9) 0.0112(9) -0.0105(8)
C13 0.0383(9) 0.0553(12) 0.0593(12) -0.0118(9) 0.0088(9) -0.0052(8)
C14 0.0348(9) 0.0446(10) 0.0526(10) -0.0101(8) -0.0005(8) -0.0006(7)
C15 0.0319(7) 0.0326(8) 0.0370(8) -0.0091(6) -0.0032(6) -0.0031(6)
C16 0.0296(7) 0.0285(7) 0.0387(8) -0.0057(6) -0.0057(6) 0.0014(5)
C17 0.0390(9) 0.0337(8) 0.0436(9) -0.0080(7) -0.0030(7) -0.0026(7)
C18 0.0550(11) 0.0321(9) 0.0643(12) -0.0101(8) -0.0054(10) 0.0037(8)
C19 0.0483(11) 0.0416(10) 0.0663(13) 0.0016(9) -0.0107(10) 0.0104(8)
C20 0.0433(10) 0.0515(11) 0.0476(10) 0.0026(8) -0.0156(8) 0.0002(8)
C21 0.0382(9) 0.0458(10) 0.0408(9) -0.0082(7) -0.0078(7) -0.0006(7)
C22 0.0402(8) 0.0252(7) 0.0345(7) -0.0051(6) -0.0020(6) -0.0001(6)
C23 0.0596(12) 0.0371(9) 0.0472(10) -0.0101(8) -0.0093(9) -0.0094(8)
C24 0.0835(16) 0.0398(10) 0.0693(14) -0.0174(10) -0.0001(12) -0.0221(10)
C25 0.0978(19) 0.0303(10) 0.0638(14) 0.0018(9) -0.0033(13) -0.0090(11)
C26 0.0893(17) 0.0433(11) 0.0475(11) 0.0070(8) -0.0178(11) 0.0022(11)
C27 0.0564(11) 0.0386(9) 0.0413(9) -0.0051(7) -0.0117(8) -0.0030(8)
C28 0.0611(14) 0.0533(13) 0.0864(17) -0.0101(12) -0.0263(13) -0.0089(10)

loop_
_atom_type_symbol
_atom_type_description
_atom_type_scat_dispersion_real
_atom_type_scat_dispersion_imag
_atom_type_scat_source
C C 0.0033 0.0016 'International Tables Vol C Tables 4.2.6.8 and 6.1.1.4'
H H 0.0000 0.0000 'International Tables Vol C Tables 4.2.6.8 and 6.1.1.4'
N N 0.0061 0.0033 'International Tables Vol C Tables 4.2.6.8 and 6.1.1.4'
O O 0.0106 0.0060 'International Tables Vol C Tables 4.2.6.8 and 6.1.1.4'
Cl Cl 0.1484 0.1585 'International Tables Vol C Tables 4.2.6.8 and 6.1.1.4'

loop_
_geom_angle_atom_site_label_1
_geom_angle_atom_site_label_2
_geom_angle_atom_site_label_3
_geom_angle
C1 N1 C9 125.23(13)
C1 N1 C16 121.22(13)
C9 N1 C16 113.52(13)
O5 N2 O4 123.77(17)
O5 N2 C5 118.55(17)
O4 N2 C5 117.68(17)
O1 C1 N1 121.29(15)
O1 C1 C2 123.99(15)
N1 C1 C2 114.72(13)
C3 C2 C7 121.48(15)
C3 C2 C1 118.09(14)
C7 C2 C1 120.42(14)
C4 C3 C2 120.61(16)
C4 C3 H3 119.7
C2 C3 H3 119.7
C3 C4 C5 117.62(16)
C3 C4 H4 121.2
C5 C4 H4 121.2
C6 C5 C4 123.89(16)
C6 C5 N2 118.26(16)
C4 C5 N2 117.84(16)
C5 C6 C7 119.11(16)
C5 C6 H6 120.4
C7 C6 H6 120.4
C2 C7 C6 117.26(15)
C2 C7 C8 120.42(14)
C6 C7 C8 122.31(14)
C9 C8 C7 117.69(14)
C9 C8 C22 121.01(15)
C7 C8 C22 121.26(14)
C8 C9 N1 121.34(14)
C8 C9 C10 132.77(14)
N1 C9 C10 105.89(13)
C11 C10 C15 119.86(16)
C11 C10 C9 131.38(15)
C15 C10 C9 108.75(14)
C12 C11 C10 118.62(17)
C12 C11 H11 120.7
C10 C11 H11 120.7
C13 C12 C11 121.12(18)
C13 C12 H12 119.4
C11 C12 H12 119.4
C12 C13 C14 121.21(18)
C12 C13 H13 119.4
C14 C13 H13 119.4
C15 C14 C13 117.31(18)
C15 C14 H14 121.3
C13 C14 H14 121.3
C14 C15 C10 121.79(16)
C14 C15 C16 127.56(15)
C10 C15 C16 110.65(14)
N1 C16 C15 101.08(12)
N1 C16 C21 111.12(13)
C15 C16 C21 113.11(14)
N1 C16 C17 109.58(13)
C15 C16 C17 109.30(13)
C21 C16 C17 112.09(13)
O2 C17 C18 122.06(17)
O2 C17 C16 120.98(15)
C18 C17 C16 116.86(16)
C19 C18 C17 123.64(19)
C19 C18 H18 118.2
C17 C18 H18 118.2
C18 C19 C20 121.91(18)
C18 C19 H19 119.0
C20 C19 H19 119.0
O3 C20 C19 120.96(19)
O3 C20 C21 121.7(2)
C19 C20 C21 117.35(17)
C20 C21 C16 114.32(15)
C20 C21 H21A 108.7
C16 C21 H21A 108.7
C20 C21 H21B 108.7
C16 C21 H21B 108.7
H21A C21 H21B 107.6
C27 C22 C23 118.58(16)
C27 C22 C8 122.30(15)
C23 C22 C8 119.12(15)
C24 C23 C22 120.07(19)
C24 C23 H23 120.0
C22 C23 H23 120.0
C25 C24 C23 120.5(2)
C25 C24 H24 119.8
C23 C24 H24 119.8
C26 C25 C24 120.07(19)
C26 C25 H25 120.0
C24 C25 H25 120.0
C25 C26 C27 120.3(2)
C25 C26 H26 119.8
C27 C26 H26 119.8
C26 C27 C22 120.44(19)
C26 C27 H27 119.8
C22 C27 H27 119.8
Cl2 C28 Cl1 112.44(14)
Cl2 C28 H28A 109.1
Cl1 C28 H28A 109.1
Cl2 C28 H28B 109.1
Cl1 C28 H28B 109.1
H28A C28 H28B 107.8

loop_
_geom_bond_atom_site_label_1
_geom_bond_atom_site_label_2
_geom_bond_distance
Cl1 C28 1.762(3)
Cl2 C28 1.732(2)
O1 C1 1.2354(19)
O2 C17 1.208(2)
O3 C20 1.220(2)
O4 N2 1.225(2)
O5 N2 1.223(2)
N1 C1 1.371(2)
N1 C9 1.4024(19)
N1 C16 1.476(2)
N2 C5 1.483(2)
C1 C2 1.477(2)
C2 C3 1.396(2)
C2 C7 1.421(2)
C3 C4 1.383(3)
C3 H3 0.9500
C4 C5 1.395(3)
C4 H4 0.9500
C5 C6 1.371(2)
C6 C7 1.422(2)
C6 H6 0.9500
C7 C8 1.452(2)
C8 C9 1.363(2)
C8 C22 1.492(2)
C9 C10 1.472(2)
C10 C11 1.398(2)
C10 C15 1.401(2)
C11 C12 1.391(3)
C11 H11 0.9500
C12 C13 1.386(3)
C12 H12 0.9500
C13 C14 1.403(3)
C13 H13 0.9500
C14 C15 1.394(2)
C14 H14 0.9500
C15 C16 1.512(2)
C16 C21 1.539(2)
C16 C17 1.556(2)
C17 C18 1.473(3)
C18 C19 1.330(3)
C18 H18 0.9500
C19 C20 1.486(3)
C19 H19 0.9500
C20 C21 1.504(3)
C21 H21A 0.9900
C21 H21B 0.9900
C22 C27 1.392(2)
C22 C23 1.398(2)
C23 C24 1.391(3)
C23 H23 0.9500
C24 C25 1.375(3)
C24 H24 0.9500
C25 C26 1.369(3)
C25 H25 0.9500
C26 C27 1.392(3)
C26 H26 0.9500
C27 H27 0.9500
C28 H28A 0.9900
C28 H28B 0.9900

loop_
_geom_hbond_atom_site_label_D
_geom_hbond_atom_site_label_H
_geom_hbond_atom_site_label_A
_geom_hbond_distance_DH
_geom_hbond_distance_HA
_geom_hbond_distance_DA
_geom_hbond_angle_DHA
_geom_hbond_site_symmetry_A
C28 H28B O1 0.99 2.50 3.275(3) 134.9 .
C21 H21B O4 0.99 2.58 3.199(3) 120.6 2_676
C21 H21B O1 0.99 2.38 3.017(2) 121.4 .
C19 H19 O1 0.95 2.43 3.291(3) 149.9 2_766
C19 H19 Cl2 0.95 2.95 3.610(2) 127.9 1_655

loop_
_geom_torsion_atom_site_label_1
_geom_torsion_atom_site_label_2
_geom_torsion_atom_site_label_3
_geom_torsion_atom_site_label_4
_geom_torsion
C9 N1 C1 O1 178.61(15)
C16 N1 C1 O1 0.9(2)
C9 N1 C1 C2 -2.0(2)
C16 N1 C1 C2 -179.68(13)
O1 C1 C2 C3 -0.9(3)
N1 C1 C2 C3 179.74(15)
O1 C1 C2 C7 178.24(16)
N1 C1 C2 C7 -1.1(2)
C7 C2 C3 C4 0.5(3)
C1 C2 C3 C4 179.61(15)
C2 C3 C4 C5 -0.5(3)
C3 C4 C5 C6 -0.4(3)
C3 C4 C5 N2 179.21(16)
O5 N2 C5 C6 -9.1(3)
O4 N2 C5 C6 171.25(17)
O5 N2 C5 C4 171.23(18)
O4 N2 C5 C4 -8.4(3)
C4 C5 C6 C7 1.4(3)
N2 C5 C6 C7 -178.26(14)
C3 C2 C7 C6 0.4(2)
C1 C2 C7 C6 -178.66(15)
C3 C2 C7 C8 -179.57(15)
C1 C2 C7 C8 1.3(2)
C5 C6 C7 C2 -1.3(2)
C5 C6 C7 C8 178.69(15)
C2 C7 C8 C9 1.6(2)
C6 C7 C8 C9 -178.47(15)
C2 C7 C8 C22 -176.18(14)
C6 C7 C8 C22 3.8(2)
C7 C8 C9 N1 -4.6(2)
C22 C8 C9 N1 173.13(14)
C7 C8 C9 C10 174.48(16)
C22 C8 C9 C10 -7.8(3)
C1 N1 C9 C8 5.1(2)
C16 N1 C9 C8 -177.05(15)
C1 N1 C9 C10 -174.18(15)
C16 N1 C9 C10 3.65(17)
C8 C9 C10 C11 -3.5(3)
N1 C9 C10 C11 175.73(18)
C8 C9 C10 C15 178.07(17)
N1 C9 C10 C15 -2.74(18)
C15 C10 C11 C12 -2.2(3)
C9 C10 C11 C12 179.44(18)
C10 C11 C12 C13 -0.3(3)
C11 C12 C13 C14 2.6(3)
C12 C13 C14 C15 -2.3(3)
C13 C14 C15 C10 -0.3(3)
C13 C14 C15 C16 -179.96(18)
C11 C10 C15 C14 2.5(3)
C9 C10 C15 C14 -178.80(15)
C11 C10 C15 C16 -177.74(16)
C9 C10 C15 C16 0.94(18)
C1 N1 C16 C15 174.94(14)
C9 N1 C16 C15 -2.99(17)
C1 N1 C16 C21 -64.8(2)
C9 N1 C16 C21 117.30(15)
C1 N1 C16 C17 59.66(19)
C9 N1 C16 C17 -118.27(14)
C14 C15 C16 N1 -179.15(17)
C10 C15 C16 N1 1.13(17)
C14 C15 C16 C21 62.0(2)
C10 C15 C16 C21 -117.74(15)
C14 C15 C16 C17 -63.7(2)
C10 C15 C16 C17 116.62(15)
N1 C16 C17 O2 28.3(2)
C15 C16 C17 O2 -81.6(2)
C21 C16 C17 O2 152.21(17)
N1 C16 C17 C18 -155.27(15)
C15 C16 C17 C18 94.81(18)
C21 C16 C17 C18 -31.4(2)
O2 C17 C18 C19 -173.6(2)
C16 C17 C18 C19 10.1(3)
C17 C18 C19 C20 0.5(3)
C18 C19 C20 O3 -169.6(2)
C18 C19 C20 C21 12.0(3)
O3 C20 C21 C16 147.3(2)
C19 C20 C21 C16 -34.3(2)
N1 C16 C21 C20 165.93(15)
C15 C16 C21 C20 -81.18(19)
C17 C16 C21 C20 42.9(2)
C9 C8 C22 C27 115.3(2)
C7 C8 C22 C27 -67.0(2)
C9 C8 C22 C23 -64.2(2)
C7 C8 C22 C23 113.49(19)
C27 C22 C23 C24 -1.1(3)
C8 C22 C23 C24 178.43(18)
C22 C23 C24 C25 -0.1(3)
C23 C24 C25 C26 1.6(4)
C24 C25 C26 C27 -2.0(4)
C25 C26 C27 C22 0.8(3)
C23 C22 C27 C26 0.7(3)
C8 C22 C27 C26 -178.79(18)
